data_1535549
loop_
_publ_author_name
'Hofmann, J.'
'Hoppe, R.'

_publ_section_title
;
 Ueber Cs2Li2(GeO4)
;
_journal_name_full 'Zeitschrift fuer Anorganische und Allgemeine Chemie'
_journal_page_first 43
_journal_page_last 50
_journal_volume 605
_journal_year 1991
_chemical_formula_sum 'Cs2 Ge Li2 O4'
_chemical_name_systematic 'Cs2 Li2 (Ge O4)'
_space_group_IT_number 2
_symmetry_space_group_name_Hall '-P 1'
_symmetry_space_group_name_H-M 'P -1'
_cell_angle_alpha 92.71
_cell_angle_beta 110.95
_cell_angle_gamma 94.34
_cell_formula_units_Z 2
_cell_length_a 9.687
_cell_length_b 5.86
_cell_length_c 5.713
_cell_volume 301.032
_citation_journal_id_ASTM ZAACAB
_cod_data_source_file Hofmann_ZAACAB_1991_21.cif
_cod_data_source_block Cs2Ge1Li2O4
_cod_original_cell_volume 301.0321
_cod_original_formula_sum 'Cs2 Ge1 Li2 O4'
_cod_database_code 1535549

loop_
_symmetry_equiv_pos_as_xyz
x,y,z
-x,-y,-z

loop_
_atom_site_label
_atom_site_type_symbol
_atom_site_fract_x
_atom_site_fract_y
_atom_site_fract_z
_atom_site_occupancy
_atom_site_U_iso_or_equiv
O1 O-2 0.3975 0.3613 0.7597 1 0.0
O3 O-2 0.3927 0.1397 0.31 1 0.0
Li2 Li+1 0.4359 0.8153 0.3814 1 0.0
Ge1 Ge+4 0.29 0.3178 0.4347 1 0.0
O2 O-2 0.2885 0.5684 0.2743 1 0.0
O4 O-2 0.8905 0.7971 0.6199 1 0.0
Li1 Li+1 0.5777 0.5861 0.8769 1 0.0
Cs1 Cs+1 0.2805 0.8498 0.8075 1 0.0
Cs2 Cs+1 0.017 0.2715 0.805 1 0.0
